data_7061469
loop_
_publ_author_name
'Ji, Si-Chao'
'Jiang, Shanshan'
'Zhao, Tianxiang'
'Meng, Lingyi'
'Chen, Xu-Lin'
'Lu, Can-Zhong'

_publ_section_title
;
 Efficient yellow and red thermally activated delayed fluorescence
 materials based on a quinoxaline-derived electron-acceptor
;
_journal_issue 19
_journal_name_full 'New Journal of Chemistry'
_journal_page_first 8991
_journal_page_last 8998
_journal_paper_doi 10.1039/D2NJ01072K
_journal_volume 46
_journal_year 2022
_chemical_formula_moiety 'C58 H34 N6 O2'
_chemical_formula_sum 'C58 H34 N6 O2'
_chemical_formula_weight 846.91
_space_group_crystal_system triclinic
_space_group_IT_number 2
_space_group_name_Hall '-P 1'
_space_group_name_H-M_alt 'P -1'
_atom_sites_solution_hydrogens geom
_audit_creation_date 2021-12-29
_audit_creation_method
;
Olex2 1.5
(compiled 2021.12.09 svn.r5202d8cf for OlexSys, GUI svn.r6439)
;
_audit_update_record
;
2022-02-16 deposited with the CCDC.	2022-04-11 downloaded from the CCDC.
;
_cell_angle_alpha 77.222(2)
_cell_angle_beta 73.086(2)
_cell_angle_gamma 74.851(2)
_cell_formula_units_Z 2
_cell_length_a 11.0106(5)
_cell_length_b 15.1674(8)
_cell_length_c 15.2817(9)
_cell_measurement_reflns_used 6758
_cell_measurement_temperature 200(2)
_cell_measurement_theta_max 24.215
_cell_measurement_theta_min 2.172
_cell_volume 2327.5(2)
_computing_cell_refinement 'SAINT V8.40A (Bruker, 2019)'
_computing_data_reduction 'SAINT V8.40A (Bruker, 2019)'
_computing_molecular_graphics 'Olex2 1.5 (Dolomanov et al., 2009)'
_computing_publication_material 'Olex2 1.5 (Dolomanov et al., 2009)'
_computing_structure_refinement 'SHELXL 2018/3 (Sheldrick, 2015)'
_computing_structure_solution 'SHELXT 2014/5 (Sheldrick, 2014)'
_diffrn_ambient_temperature 200.00
_diffrn_measured_fraction_theta_full 0.999
_diffrn_measured_fraction_theta_max 0.999
_diffrn_measurement_device_type 'Bruker APEX-II CCD'
_diffrn_measurement_method '\f and \w scans'
_diffrn_radiation_type MoK\a
_diffrn_radiation_wavelength 0.71073
_diffrn_reflns_av_R_equivalents 0.1268
_diffrn_reflns_av_unetI/netI 0.0538
_diffrn_reflns_Laue_measured_fraction_full 0.999
_diffrn_reflns_Laue_measured_fraction_max 0.999
_diffrn_reflns_limit_h_max 13
_diffrn_reflns_limit_h_min -13
_diffrn_reflns_limit_k_max 18
_diffrn_reflns_limit_k_min -18
_diffrn_reflns_limit_l_max 18
_diffrn_reflns_limit_l_min -18
_diffrn_reflns_number 90423
_diffrn_reflns_point_group_measured_fraction_full 0.999
_diffrn_reflns_point_group_measured_fraction_max 0.999
_diffrn_reflns_theta_full 24.997
_diffrn_reflns_theta_max 24.997
_diffrn_reflns_theta_min 2.660
_diffrn_source_current 1.4
_diffrn_source_power 0.07
_diffrn_source_voltage 50.0
_diffrn_standards_number 0
_exptl_absorpt_coefficient_mu 0.075
_exptl_absorpt_correction_T_max 0.7456
_exptl_absorpt_correction_T_min 0.6971
_exptl_absorpt_correction_type multi-scan
_exptl_absorpt_process_details
;
SADABS-2016/2 (Bruker,2016/2) was used for absorption correction.
wR2(int) was 0.1002 before and 0.0728 after correction.
The Ratio of minimum to maximum transmission is 0.9350.
The \l/2 correction factor is Not present.
;
_exptl_crystal_colour orange
_exptl_crystal_colour_primary orange
_exptl_crystal_density_diffrn 1.208
_exptl_crystal_description needle
_exptl_crystal_F_000 880
_exptl_crystal_size_max 0.16
_exptl_crystal_size_mid 0.04
_exptl_crystal_size_min 0.03
_refine_diff_density_max 0.798
_refine_diff_density_min -0.440
_refine_diff_density_rms 0.049
_refine_ls_extinction_method none
_refine_ls_goodness_of_fit_ref 1.119
_refine_ls_hydrogen_treatment constr
_refine_ls_matrix_type full
_refine_ls_number_parameters 571
_refine_ls_number_reflns 8170
_refine_ls_number_restraints 0
_refine_ls_restrained_S_all 1.119
_refine_ls_R_factor_all 0.1177
_refine_ls_R_factor_gt 0.0654
_refine_ls_shift/su_max 0.000
_refine_ls_shift/su_mean 0.000
_refine_ls_structure_factor_coef Fsqd
_refine_ls_weighting_details 'w=1/[\s^2^(Fo^2^)+(0.0890P)^2^] where P=(Fo^2^+2Fc^2^)/3'
_refine_ls_weighting_scheme calc
_refine_ls_wR_factor_gt 0.1668
_refine_ls_wR_factor_ref 0.1862
_reflns_Friedel_coverage 0.000
_reflns_number_gt 4759
_reflns_number_total 8170
_reflns_threshold_expression 'I > 2\s(I)'
_cod_data_source_file d2nj01072k2.cif
_cod_data_source_block mo_tixi2pxz_2_0m_a
_cod_depositor_comments 'Adding full bibliography for 7061468--7061469.cif.'
_cod_database_code 7061469
_shelx_shelxl_version_number 2018/3
_shelx_space_group_comment
;
The symmetry employed for this shelxl refinement is uniquely defined
by the following loop, which should always be used as a source of
symmetry information in preference to the above space-group names.
They are only intended as comments.
;
_shelx_estimated_absorpt_t_max 0.998
_shelx_estimated_absorpt_t_min 0.988
_olex2_refinement_description
;
1. Fixed Uiso
 At 1.2 times of:
  All C(H) groups
2. Uiso/Uaniso restraints and constraints
Uanis(C2) = Uanis(C4) = Uanis(C44)
Uanis(C45) = Uanis(C46) = Uanis(C51)
3.a Aromatic/amide H refined with riding coordinates:
 C3(H3), C4(H4), C6(H6), C11(H11), C12(H12), C15(H15), C16(H16), C17(H17),
 C22(H22), C23(H23), C27(H27), C28(H28), C29(H29), C30(H30), C33(H33), C34(H34),
  C35(H35), C36(H36), C38(H38), C39(H39), C41(H41), C43(H43), C44(H44),
 C46(H46), C47(H47), C50(H50), C51(H51), C52(H52), C53(H53), C54(H54), C55(H55),
  C56(H56), C57(H57), C58(H58)
;
_smtbx_masks_void_probe_radius 1.2
_smtbx_masks_void_truncation_radius 1.2
_olex2_submission_special_instructions 'No special instructions were received'

loop_
_space_group_symop_operation_xyz
'x, y, z'
'-x, -y, -z'

loop_
_atom_site_label
_atom_site_type_symbol
_atom_site_fract_x
_atom_site_fract_y
_atom_site_fract_z
_atom_site_U_iso_or_equiv
_atom_site_adp_type
_atom_site_occupancy
_atom_site_site_symmetry_order
_atom_site_calc_flag
_atom_site_refinement_flags_posn
_atom_site_refinement_flags_adp
_atom_site_refinement_flags_occupancy
_atom_site_disorder_assembly
_atom_site_disorder_group
O1 O 0.5080(2) 0.74930(14) -0.13984(14) 0.0596(6) Uani 1 1 d . . . . .
O2 O -0.29238(19) 0.92977(13) 0.40353(15) 0.0589(6) Uani 1 1 d . . . . .
N1 N 0.3289(3) -0.1053(2) 1.0755(2) 0.0774(9) Uani 1 1 d . . . . .
C2 C 0.4469(3) 0.13022(19) 0.7662(2) 0.0444(4) Uani 1 1 d . . . . .
N3 N 0.30066(19) 0.41367(14) 0.55929(15) 0.0388(5) Uani 1 1 d . . . . .
N4 N 0.4938(2) 0.64490(16) 0.03748(16) 0.0491(6) Uani 1 1 d . . . . .
N5 N 1.1000(3) -0.1800(2) 0.6734(2) 0.0838(10) Uani 1 1 d . . . . .
N6 N 0.53132(19) 0.37540(14) 0.41996(15) 0.0397(5) Uani 1 1 d . . . . .
C1 C 0.3529(3) -0.0532(2) 1.0093(2) 0.0624(9) Uani 1 1 d . . . . .
C25 C 0.3856(3) 0.0103(2) 0.9255(2) 0.0551(8) Uani 1 1 d . . . . .
C3 C 0.3502(3) 0.1058(2) 0.9259(2) 0.0594(8) Uani 1 1 d . . . . .
H3 H 0.304968 0.129708 0.981686 0.071 Uiso 1 1 calc R U . . .
C4 C 0.3822(2) 0.16487(19) 0.8435(2) 0.0444(4) Uani 1 1 d . . . . .
H4 H 0.357952 0.229933 0.842219 0.053 Uiso 1 1 calc R U . . .
C5 C 0.4745(2) 0.19857(17) 0.67360(18) 0.0367(6) Uani 1 1 d . . . . .
C6 C 0.3808(2) 0.27527(17) 0.65684(19) 0.0400(6) Uani 1 1 d . . . . .
H6 H 0.301864 0.286654 0.703086 0.048 Uiso 1 1 calc R U . . .
C7 C 0.3978(2) 0.33772(17) 0.57324(18) 0.0362(6) Uani 1 1 d . . . . .
C8 C 0.3187(2) 0.46600(16) 0.47757(19) 0.0354(6) Uani 1 1 d . . . . .
C9 C 0.4364(2) 0.44716(17) 0.40639(19) 0.0372(6) Uani 1 1 d . . . . .
C10 C 0.4556(2) 0.50239(17) 0.31169(19) 0.0389(6) Uani 1 1 d . . . . .
C11 C 0.5123(3) 0.45525(19) 0.2358(2) 0.0486(7) Uani 1 1 d . . . . .
H11 H 0.542207 0.390041 0.246150 0.058 Uiso 1 1 calc R U . . .
C12 C 0.5257(3) 0.50195(19) 0.1462(2) 0.0511(8) Uani 1 1 d . . . . .
H12 H 0.562956 0.468734 0.095505 0.061 Uiso 1 1 calc R U . . .
C13 C 0.4849(3) 0.59665(19) 0.1304(2) 0.0440(7) Uani 1 1 d . . . . .
C14 C 0.6082(3) 0.6751(2) -0.01325(19) 0.0473(7) Uani 1 1 d . . . . .
C15 C 0.7196(3) 0.6520(2) 0.0180(2) 0.0635(9) Uani 1 1 d . . . . .
H15 H 0.721040 0.613343 0.075963 0.076 Uiso 1 1 calc R U . . .
C16 C 0.8294(3) 0.6845(3) -0.0340(3) 0.0881(13) Uani 1 1 d . . . . .
H16 H 0.905732 0.667776 -0.011752 0.106 Uiso 1 1 calc R U . . .
C17 C 0.8283(4) 0.7416(3) -0.1185(3) 0.0866(13) Uani 1 1 d . . . . .
H17 H 0.902539 0.765719 -0.153145 0.104 Uiso 1 1 calc R U . . .
C18 C 0.6122(3) 0.7290(2) -0.0996(2) 0.0494(7) Uani 1 1 d . . . . .
C19 C 0.3910(3) 0.72952(19) -0.0844(2) 0.0473(7) Uani 1 1 d . . . . .
C20 C 0.3832(3) 0.6775(2) 0.0036(2) 0.0473(7) Uani 1 1 d . . . . .
C21 C 0.2099(2) 0.54467(17) 0.46248(19) 0.0383(6) Uani 1 1 d . . . . .
C22 C 0.1782(2) 0.61944(18) 0.50979(19) 0.0420(7) Uani 1 1 d . . . . .
H22 H 0.223658 0.618660 0.554239 0.050 Uiso 1 1 calc R U . . .
C23 C 0.0810(3) 0.69486(19) 0.4925(2) 0.0501(7) Uani 1 1 d . . . . .
H23 H 0.063564 0.747206 0.522207 0.060 Uiso 1 1 calc R U . . .
C24 C 0.0094(3) 0.69413(19) 0.4320(2) 0.0480(7) Uani 1 1 d . . . . .
N25 N -0.0956(2) 0.77136(16) 0.41889(17) 0.0548(7) Uani 1 1 d . . . . .
C26 C -0.0920(3) 0.82911(18) 0.3330(2) 0.0457(7) Uani 1 1 d . . . . .
C27 C 0.0053(3) 0.8137(2) 0.2531(2) 0.0572(8) Uani 1 1 d . . . . .
H27 H 0.072634 0.759852 0.254661 0.069 Uiso 1 1 calc R U . . .
C28 C 0.0062(3) 0.8754(2) 0.1708(2) 0.0678(10) Uani 1 1 d . . . . .
H28 H 0.072903 0.863508 0.116558 0.081 Uiso 1 1 calc R U . . .
C29 C -0.0916(3) 0.9548(2) 0.1687(3) 0.0693(10) Uani 1 1 d . . . . .
H29 H -0.091549 0.997578 0.113001 0.083 Uiso 1 1 calc R U . . .
C30 C -0.1886(3) 0.9713(2) 0.2477(2) 0.0596(9) Uani 1 1 d . . . . .
H30 H -0.254286 1.026175 0.246736 0.071 Uiso 1 1 calc R U . . .
C31 C -0.1902(3) 0.90870(19) 0.3273(2) 0.0487(7) Uani 1 1 d . . . . .
C32 C -0.3068(3) 0.86220(18) 0.4804(2) 0.0456(7) Uani 1 1 d . . . . .
C33 C -0.4198(3) 0.8754(2) 0.5486(2) 0.0566(8) Uani 1 1 d . . . . .
H33 H -0.486885 0.927993 0.539770 0.068 Uiso 1 1 calc R U . . .
C34 C -0.4375(3) 0.8132(2) 0.6299(2) 0.0580(8) Uani 1 1 d . . . . .
H34 H -0.515635 0.823219 0.677094 0.070 Uiso 1 1 calc R U . . .
C35 C -0.3407(3) 0.7368(2) 0.6418(2) 0.0530(8) Uani 1 1 d . . . . .
H35 H -0.351432 0.694196 0.697890 0.064 Uiso 1 1 calc R U . . .
C36 C -0.2274(3) 0.72165(19) 0.5723(2) 0.0471(7) Uani 1 1 d . . . . .
H36 H -0.161766 0.667893 0.580633 0.056 Uiso 1 1 calc R U . . .
C37 C -0.2088(3) 0.78424(18) 0.4906(2) 0.0410(7) Uani 1 1 d . . . . .
C38 C 0.0364(3) 0.61866(19) 0.3878(2) 0.0481(7) Uani 1 1 d . . . . .
H38 H -0.015113 0.616802 0.348334 0.058 Uiso 1 1 calc R U . . .
C39 C 0.1381(3) 0.54603(18) 0.4009(2) 0.0472(7) Uani 1 1 d . . . . .
H39 H 0.159520 0.496085 0.367241 0.057 Uiso 1 1 calc R U . . .
C40 C 0.5117(2) 0.31932(17) 0.50353(18) 0.0353(6) Uani 1 1 d . . . . .
C41 C 0.6091(2) 0.24094(17) 0.52019(19) 0.0391(6) Uani 1 1 d . . . . .
H41 H 0.686740 0.228596 0.473005 0.047 Uiso 1 1 calc R U . . .
C42 C 0.5944(2) 0.18208(17) 0.60308(19) 0.0367(6) Uani 1 1 d . . . . .
C43 C 0.4511(3) -0.0228(2) 0.8436(2) 0.0540(8) Uani 1 1 d . . . . .
H43 H 0.475778 -0.087641 0.843102 0.065 Uiso 1 1 calc R U . . .
C44 C 0.4811(3) 0.03743(18) 0.7623(2) 0.0444(4) Uani 1 1 d . . . . .
H44 H 0.524137 0.015173 0.705389 0.053 Uiso 1 1 calc R U . . .
C45 C 0.7070(2) 0.10331(18) 0.6182(2) 0.0419(4) Uani 1 1 d . . . . .
C46 C 0.7621(2) 0.04335(18) 0.5541(2) 0.0419(4) Uani 1 1 d . . . . .
H46 H 0.730303 0.052702 0.500536 0.050 Uiso 1 1 calc R U . . .
C47 C 0.8632(3) -0.03021(19) 0.5679(2) 0.0462(7) Uani 1 1 d . . . . .
H47 H 0.900926 -0.071584 0.524091 0.055 Uiso 1 1 calc R U . . .
C48 C 0.9092(3) -0.04306(19) 0.6461(2) 0.0477(7) Uani 1 1 d . . . . .
C49 C 1.0159(3) -0.1195(2) 0.6610(2) 0.0579(8) Uani 1 1 d . . . . .
C50 C 0.8557(3) 0.0177(2) 0.7097(2) 0.0510(8) Uani 1 1 d . . . . .
H50 H 0.888265 0.009507 0.762789 0.061 Uiso 1 1 calc R U . . .
C51 C 0.7545(2) 0.09028(18) 0.69482(19) 0.0419(4) Uani 1 1 d . . . . .
H51 H 0.716922 0.131968 0.738340 0.050 Uiso 1 1 calc R U . . .
C52 C 0.4182(2) 0.59880(18) 0.29401(19) 0.0411(7) Uani 1 1 d . . . . .
H52 H 0.382148 0.632684 0.344280 0.049 Uiso 1 1 calc R U . . .
C53 C 0.4332(3) 0.64526(19) 0.2042(2) 0.0444(7) Uani 1 1 d . . . . .
H53 H 0.407994 0.710791 0.193104 0.053 Uiso 1 1 calc R U . . .
C54 C 0.2639(3) 0.6590(3) 0.0533(2) 0.0802(12) Uani 1 1 d . . . . .
H54 H 0.255524 0.622829 0.113193 0.096 Uiso 1 1 calc R U . . .
C55 C 0.1568(4) 0.6921(4) 0.0172(3) 0.1187(19) Uani 1 1 d . . . . .
H55 H 0.074980 0.679442 0.052777 0.142 Uiso 1 1 calc R U . . .
C56 C 0.1672(4) 0.7436(4) -0.0700(3) 0.1091(16) Uani 1 1 d . . . . .
H56 H 0.092977 0.766242 -0.094639 0.131 Uiso 1 1 calc R U . . .
C57 C 0.2859(3) 0.7620(2) -0.1214(2) 0.0695(10) Uani 1 1 d . . . . .
H57 H 0.294478 0.796854 -0.181853 0.083 Uiso 1 1 calc R U . . .
C58 C 0.7189(3) 0.7629(2) -0.1516(2) 0.0703(10) Uani 1 1 d . . . . .
H58 H 0.717493 0.800699 -0.210045 0.084 Uiso 1 1 calc R U . . .

loop_
_atom_site_aniso_label
_atom_site_aniso_U_11
_atom_site_aniso_U_22
_atom_site_aniso_U_33
_atom_site_aniso_U_23
_atom_site_aniso_U_13
_atom_site_aniso_U_12
O1 0.0621(13) 0.0625(14) 0.0496(14) 0.0179(11) -0.0186(11) -0.0226(11)
O2 0.0602(13) 0.0414(12) 0.0621(15) 0.0033(11) -0.0204(11) 0.0079(10)
N1 0.089(2) 0.085(2) 0.060(2) 0.0173(18) -0.0255(16) -0.0397(18)
C2 0.0461(10) 0.0411(9) 0.0467(11) 0.0029(8) -0.0174(8) -0.0118(8)
N3 0.0399(12) 0.0334(12) 0.0407(14) -0.0005(11) -0.0135(10) -0.0037(10)
N4 0.0508(14) 0.0530(15) 0.0380(15) 0.0081(12) -0.0115(11) -0.0138(12)
N5 0.0720(19) 0.078(2) 0.070(2) -0.0003(17) -0.0129(16) 0.0247(17)
N6 0.0407(12) 0.0348(13) 0.0399(14) -0.0008(11) -0.0118(10) -0.0041(10)
C1 0.071(2) 0.068(2) 0.054(2) 0.0130(19) -0.0275(18) -0.0291(18)
C25 0.0575(18) 0.060(2) 0.050(2) 0.0134(16) -0.0235(16) -0.0231(16)
C3 0.065(2) 0.066(2) 0.048(2) -0.0003(17) -0.0156(16) -0.0198(17)
C4 0.0461(10) 0.0411(9) 0.0467(11) 0.0029(8) -0.0174(8) -0.0118(8)
C5 0.0387(14) 0.0362(15) 0.0375(16) -0.0013(12) -0.0154(12) -0.0087(12)
C6 0.0395(14) 0.0388(16) 0.0394(17) -0.0010(13) -0.0117(12) -0.0063(12)
C7 0.0353(14) 0.0328(14) 0.0405(17) -0.0056(12) -0.0120(12) -0.0041(11)
C8 0.0354(14) 0.0281(14) 0.0430(17) -0.0024(12) -0.0155(12) -0.0035(11)
C9 0.0379(14) 0.0328(14) 0.0407(17) -0.0032(12) -0.0126(12) -0.0060(12)
C10 0.0411(15) 0.0333(15) 0.0407(17) -0.0003(13) -0.0127(13) -0.0067(12)
C11 0.0588(18) 0.0344(16) 0.0429(19) 0.0000(14) -0.0072(14) -0.0041(13)
C12 0.0659(19) 0.0415(17) 0.0373(18) -0.0033(14) -0.0053(14) -0.0075(14)
C13 0.0486(16) 0.0423(17) 0.0397(18) 0.0019(14) -0.0110(13) -0.0139(13)
C14 0.0532(17) 0.0509(18) 0.0366(18) -0.0014(14) -0.0090(14) -0.0162(14)
C15 0.060(2) 0.086(3) 0.044(2) 0.0011(18) -0.0148(16) -0.0229(18)
C16 0.061(2) 0.145(4) 0.063(3) 0.002(3) -0.0193(19) -0.042(2)
C17 0.071(2) 0.135(4) 0.058(3) 0.014(2) -0.014(2) -0.056(2)
C18 0.0532(18) 0.0514(18) 0.0438(18) 0.0027(15) -0.0140(14) -0.0180(14)
C19 0.0578(18) 0.0441(17) 0.0409(18) -0.0025(14) -0.0133(15) -0.0147(14)
C20 0.0530(17) 0.0505(18) 0.0405(18) -0.0050(14) -0.0119(14) -0.0158(14)
C21 0.0376(14) 0.0326(15) 0.0422(17) -0.0018(13) -0.0103(12) -0.0064(11)
C22 0.0432(15) 0.0377(16) 0.0437(17) -0.0052(13) -0.0153(13) -0.0017(12)
C23 0.0526(17) 0.0379(16) 0.056(2) -0.0084(14) -0.0167(15) 0.0017(13)
C24 0.0425(16) 0.0400(17) 0.053(2) 0.0028(14) -0.0164(14) 0.0030(13)
N25 0.0526(15) 0.0441(14) 0.0509(17) 0.0049(12) -0.0147(13) 0.0104(11)
C26 0.0496(17) 0.0363(16) 0.0501(19) 0.0033(14) -0.0208(15) -0.0060(13)
C27 0.0536(18) 0.055(2) 0.058(2) -0.0018(17) -0.0126(16) -0.0100(15)
C28 0.065(2) 0.079(3) 0.059(2) 0.0038(19) -0.0151(18) -0.0265(19)
C29 0.071(2) 0.071(2) 0.066(3) 0.0218(19) -0.034(2) -0.0238(19)
C30 0.0571(19) 0.052(2) 0.069(2) 0.0110(18) -0.0299(18) -0.0124(15)
C31 0.0509(17) 0.0384(16) 0.059(2) 0.0047(15) -0.0259(16) -0.0102(13)
C32 0.0495(17) 0.0356(16) 0.0526(19) -0.0032(14) -0.0229(15) -0.0021(13)
C33 0.0449(17) 0.0469(18) 0.076(2) -0.0113(17) -0.0209(17) 0.0025(14)
C34 0.0476(17) 0.059(2) 0.062(2) -0.0085(18) -0.0099(16) -0.0073(15)
C35 0.0535(18) 0.0522(19) 0.053(2) -0.0012(15) -0.0169(15) -0.0132(15)
C36 0.0490(17) 0.0368(16) 0.055(2) -0.0045(14) -0.0192(15) -0.0043(13)
C37 0.0439(16) 0.0332(15) 0.0485(19) -0.0055(13) -0.0187(14) -0.0052(12)
C38 0.0513(17) 0.0407(17) 0.055(2) -0.0028(14) -0.0257(15) -0.0046(14)
C39 0.0538(17) 0.0337(16) 0.058(2) -0.0051(14) -0.0255(15) -0.0049(13)
C40 0.0362(14) 0.0319(14) 0.0375(16) -0.0010(12) -0.0137(12) -0.0050(11)
C41 0.0382(14) 0.0381(15) 0.0378(17) -0.0025(13) -0.0094(12) -0.0056(12)
C42 0.0390(14) 0.0314(14) 0.0422(17) -0.0037(13) -0.0172(12) -0.0053(11)
C43 0.0578(18) 0.0470(18) 0.057(2) 0.0060(16) -0.0231(16) -0.0126(15)
C44 0.0461(10) 0.0411(9) 0.0467(11) 0.0029(8) -0.0174(8) -0.0118(8)
C45 0.0446(9) 0.0370(9) 0.0439(10) -0.0050(7) -0.0168(7) -0.0028(7)
C46 0.0446(9) 0.0370(9) 0.0439(10) -0.0050(7) -0.0168(7) -0.0028(7)
C47 0.0487(16) 0.0399(16) 0.0489(19) -0.0105(14) -0.0105(14) -0.0068(13)
C48 0.0428(16) 0.0434(17) 0.0499(19) 0.0018(14) -0.0145(14) -0.0017(13)
C49 0.0543(18) 0.056(2) 0.050(2) -0.0008(16) -0.0125(16) 0.0061(16)
C50 0.0556(17) 0.0529(19) 0.0466(19) -0.0083(15) -0.0262(15) 0.0007(15)
C51 0.0446(9) 0.0370(9) 0.0439(10) -0.0050(7) -0.0168(7) -0.0028(7)
C52 0.0485(16) 0.0343(15) 0.0409(18) -0.0029(13) -0.0138(13) -0.0087(12)
C53 0.0503(16) 0.0333(15) 0.0479(19) 0.0015(14) -0.0140(14) -0.0108(13)
C54 0.068(2) 0.129(3) 0.054(2) 0.013(2) -0.0248(18) -0.051(2)
C55 0.076(3) 0.228(6) 0.064(3) 0.022(3) -0.028(2) -0.078(3)
C56 0.069(3) 0.187(5) 0.077(3) 0.017(3) -0.037(2) -0.048(3)
C57 0.069(2) 0.087(3) 0.056(2) 0.0085(19) -0.0286(18) -0.0246(19)
C58 0.074(2) 0.091(3) 0.050(2) 0.0090(19) -0.0164(18) -0.039(2)

loop_
_atom_type_symbol
_atom_type_description
_atom_type_scat_dispersion_real
_atom_type_scat_dispersion_imag
_atom_type_scat_source
C C 0.0033 0.0016 'International Tables Vol C Tables 4.2.6.8 and 6.1.1.4'
H H 0.0000 0.0000 'International Tables Vol C Tables 4.2.6.8 and 6.1.1.4'
N N 0.0061 0.0033 'International Tables Vol C Tables 4.2.6.8 and 6.1.1.4'
O O 0.0106 0.0060 'International Tables Vol C Tables 4.2.6.8 and 6.1.1.4'

loop_
_geom_angle_atom_site_label_1
_geom_angle_atom_site_label_2
_geom_angle_atom_site_label_3
_geom_angle
_geom_angle_site_symmetry_1
_geom_angle_site_symmetry_3
_geom_angle_publ_flag
C19 O1 C18 117.8(2) . . ?
C32 O2 C31 117.6(2) . . ?
C4 C2 C5 118.5(2) . . ?
C4 C2 C44 123.2(3) . . ?
C44 C2 C5 118.1(3) . . ?
C8 N3 C7 117.2(2) . . ?
C14 N4 C13 119.8(2) . . ?
C20 N4 C13 120.3(2) . . ?
C20 N4 C14 118.8(2) . . ?
C9 N6 C40 117.1(2) . . ?
N1 C1 C25 178.6(4) . . ?
C3 C25 C1 120.6(3) . . ?
C43 C25 C1 119.9(3) . . ?
C43 C25 C3 119.5(3) . . ?
C25 C3 H3 120.6 . . ?
C4 C3 C25 118.9(3) . . ?
C4 C3 H3 120.6 . . ?
C2 C4 C3 119.8(3) . . ?
C2 C4 H4 120.1 . . ?
C3 C4 H4 120.1 . . ?
C6 C5 C2 119.3(2) . . ?
C6 C5 C42 118.6(2) . . ?
C42 C5 C2 122.1(2) . . ?
C5 C6 H6 119.0 . . ?
C5 C6 C7 122.1(2) . . ?
C7 C6 H6 119.0 . . ?
N3 C7 C6 120.0(2) . . ?
N3 C7 C40 120.7(2) . . ?
C40 C7 C6 119.2(2) . . ?
N3 C8 C9 121.8(2) . . ?
N3 C8 C21 116.2(2) . . ?
C9 C8 C21 121.9(2) . . ?
N6 C9 C8 121.3(2) . . ?
N6 C9 C10 115.9(2) . . ?
C8 C9 C10 122.6(2) . . ?
C11 C10 C9 118.3(2) . . ?
C52 C10 C9 123.8(2) . . ?
C52 C10 C11 117.9(3) . . ?
C10 C11 H11 119.5 . . ?
C12 C11 C10 121.1(3) . . ?
C12 C11 H11 119.5 . . ?
C11 C12 H12 120.0 . . ?
C13 C12 C11 120.0(3) . . ?
C13 C12 H12 120.0 . . ?
C12 C13 N4 120.1(3) . . ?
C12 C13 C53 120.0(3) . . ?
C53 C13 N4 119.9(2) . . ?
C15 C14 N4 123.0(3) . . ?
C15 C14 C18 117.5(3) . . ?
C18 C14 N4 119.6(3) . . ?
C14 C15 H15 119.6 . . ?
C14 C15 C16 120.8(3) . . ?
C16 C15 H15 119.6 . . ?
C15 C16 H16 119.9 . . ?
C15 C16 C17 120.2(3) . . ?
C17 C16 H16 119.9 . . ?
C16 C17 H17 120.2 . . ?
C58 C17 C16 119.6(3) . . ?
C58 C17 H17 120.2 . . ?
C14 C18 O1 121.4(2) . . ?
C58 C18 O1 115.9(3) . . ?
C58 C18 C14 122.7(3) . . ?
O1 C19 C20 121.1(3) . . ?
C57 C19 O1 116.5(3) . . ?
C57 C19 C20 122.3(3) . . ?
N4 C20 C19 120.0(2) . . ?
C54 C20 N4 122.6(3) . . ?
C54 C20 C19 117.4(3) . . ?
C22 C21 C8 120.4(2) . . ?
C39 C21 C8 121.2(2) . . ?
C39 C21 C22 118.5(2) . . ?
C21 C22 H22 119.8 . . ?
C23 C22 C21 120.4(3) . . ?
C23 C22 H22 119.8 . . ?
C22 C23 H23 120.0 . . ?
C24 C23 C22 120.1(3) . . ?
C24 C23 H23 120.0 . . ?
C23 C24 N25 119.0(3) . . ?
C38 C24 C23 119.8(3) . . ?
C38 C24 N25 121.1(3) . . ?
C26 N25 C24 121.3(2) . . ?
C37 N25 C24 119.3(2) . . ?
C37 N25 C26 119.0(2) . . ?
C27 C26 N25 124.1(3) . . ?
C27 C26 C31 117.4(3) . . ?
C31 C26 N25 118.5(3) . . ?
C26 C27 H27 119.3 . . ?
C26 C27 C28 121.4(3) . . ?
C28 C27 H27 119.3 . . ?
C27 C28 H28 120.3 . . ?
C27 C28 C29 119.4(3) . . ?
C29 C28 H28 120.3 . . ?
C28 C29 H29 120.0 . . ?
C30 C29 C28 120.0(3) . . ?
C30 C29 H29 120.0 . . ?
C29 C30 H30 120.0 . . ?
C31 C30 C29 120.0(3) . . ?
C31 C30 H30 120.0 . . ?
O2 C31 C26 121.6(3) . . ?
C30 C31 O2 116.5(3) . . ?
C30 C31 C26 121.9(3) . . ?
O2 C32 C37 121.5(3) . . ?
C33 C32 O2 117.9(3) . . ?
C33 C32 C37 120.6(3) . . ?
C32 C33 H33 119.5 . . ?
C32 C33 C34 120.9(3) . . ?
C34 C33 H33 119.5 . . ?
C33 C34 H34 120.4 . . ?
C35 C34 C33 119.2(3) . . ?
C35 C34 H34 120.4 . . ?
C34 C35 H35 119.9 . . ?
C34 C35 C36 120.3(3) . . ?
C36 C35 H35 119.9 . . ?
C35 C36 H36 119.7 . . ?
C37 C36 C35 120.7(3) . . ?
C37 C36 H36 119.7 . . ?
C32 C37 N25 119.4(3) . . ?
C36 C37 N25 122.3(2) . . ?
C36 C37 C32 118.2(3) . . ?
C24 C38 H38 120.0 . . ?
C39 C38 C24 120.0(3) . . ?
C39 C38 H38 120.0 . . ?
C21 C39 H39 119.5 . . ?
C38 C39 C21 121.0(3) . . ?
C38 C39 H39 119.5 . . ?
N6 C40 C7 121.7(2) . . ?
N6 C40 C41 119.0(2) . . ?
C7 C40 C41 119.2(2) . . ?
C40 C41 H41 119.3 . . ?
C42 C41 C40 121.4(2) . . ?
C42 C41 H41 119.3 . . ?
C5 C42 C45 122.2(2) . . ?
C41 C42 C5 119.4(2) . . ?
C41 C42 C45 118.3(2) . . ?
C25 C43 H43 119.8 . . ?
C44 C43 C25 120.5(3) . . ?
C44 C43 H43 119.8 . . ?
C2 C44 C43 118.1(3) . . ?
C2 C44 H44 121.0 . . ?
C43 C44 H44 121.0 . . ?
C46 C45 C42 119.5(2) . . ?
C51 C45 C42 120.9(2) . . ?
C51 C45 C46 119.7(2) . . ?
C45 C46 H46 119.9 . . ?
C47 C46 C45 120.2(3) . . ?
C47 C46 H46 119.9 . . ?
C46 C47 H47 120.3 . . ?
C46 C47 C48 119.5(3) . . ?
C48 C47 H47 120.3 . . ?
C47 C48 C49 120.0(3) . . ?
C47 C48 C50 120.5(3) . . ?
C50 C48 C49 119.4(3) . . ?
N5 C49 C48 179.6(4) . . ?
C48 C50 H50 120.5 . . ?
C51 C50 C48 119.0(3) . . ?
C51 C50 H50 120.5 . . ?
C45 C51 C50 121.1(3) . . ?
C45 C51 H51 119.4 . . ?
C50 C51 H51 119.4 . . ?
C10 C52 H52 119.7 . . ?
C53 C52 C10 120.7(3) . . ?
C53 C52 H52 119.7 . . ?
C13 C53 H53 119.9 . . ?
C52 C53 C13 120.2(3) . . ?
C52 C53 H53 119.9 . . ?
C20 C54 H54 119.6 . . ?
C55 C54 C20 120.9(3) . . ?
C55 C54 H54 119.6 . . ?
C54 C55 H55 119.8 . . ?
C54 C55 C56 120.5(3) . . ?
C56 C55 H55 119.8 . . ?
C55 C56 H56 120.2 . . ?
C55 C56 C57 119.6(4) . . ?
C57 C56 H56 120.2 . . ?
C19 C57 C56 119.3(3) . . ?
C19 C57 H57 120.4 . . ?
C56 C57 H57 120.4 . . ?
C17 C58 H58 120.4 . . ?
C18 C58 C17 119.2(3) . . ?
C18 C58 H58 120.4 . . ?

loop_
_geom_bond_atom_site_label_1
_geom_bond_atom_site_label_2
_geom_bond_distance
_geom_bond_site_symmetry_2
_geom_bond_publ_flag
O1 C18 1.390(3) . ?
O1 C19 1.387(3) . ?
O2 C31 1.392(4) . ?
O2 C32 1.379(3) . ?
N1 C1 1.148(4) . ?
C2 C4 1.330(4) . ?
C2 C5 1.560(4) . ?
C2 C44 1.368(4) . ?
N3 C7 1.377(3) . ?
N3 C8 1.315(3) . ?
N4 C13 1.434(3) . ?
N4 C14 1.405(3) . ?
N4 C20 1.391(3) . ?
N5 C49 1.147(3) . ?
N6 C9 1.324(3) . ?
N6 C40 1.362(3) . ?
C1 C25 1.437(4) . ?
C25 C3 1.399(4) . ?
C25 C43 1.380(4) . ?
C3 H3 0.9500 . ?
C3 C4 1.386(4) . ?
C4 H4 0.9500 . ?
C5 C6 1.371(3) . ?
C5 C42 1.444(3) . ?
C6 H6 0.9500 . ?
C6 C7 1.408(4) . ?
C7 C40 1.399(3) . ?
C8 C9 1.438(3) . ?
C8 C21 1.484(3) . ?
C9 C10 1.490(4) . ?
C10 C11 1.399(4) . ?
C10 C52 1.399(3) . ?
C11 H11 0.9500 . ?
C11 C12 1.381(4) . ?
C12 H12 0.9500 . ?
C12 C13 1.377(4) . ?
C13 C53 1.384(4) . ?
C14 C15 1.377(4) . ?
C14 C18 1.386(4) . ?
C15 H15 0.9500 . ?
C15 C16 1.384(4) . ?
C16 H16 0.9500 . ?
C16 C17 1.387(5) . ?
C17 H17 0.9500 . ?
C17 C58 1.376(5) . ?
C18 C58 1.366(4) . ?
C19 C20 1.392(4) . ?
C19 C57 1.364(4) . ?
C20 C54 1.378(4) . ?
C21 C22 1.393(4) . ?
C21 C39 1.388(4) . ?
C22 H22 0.9500 . ?
C22 C23 1.384(4) . ?
C23 H23 0.9500 . ?
C23 C24 1.382(4) . ?
C24 N25 1.440(3) . ?
C24 C38 1.379(4) . ?
N25 C26 1.404(4) . ?
N25 C37 1.401(3) . ?
C26 C27 1.388(4) . ?
C26 C31 1.401(4) . ?
C27 H27 0.9500 . ?
C27 C28 1.391(4) . ?
C28 H28 0.9500 . ?
C28 C29 1.390(5) . ?
C29 H29 0.9500 . ?
C29 C30 1.380(5) . ?
C30 H30 0.9500 . ?
C30 C31 1.366(4) . ?
C32 C33 1.372(4) . ?
C32 C37 1.392(4) . ?
C33 H33 0.9500 . ?
C33 C34 1.381(4) . ?
C34 H34 0.9500 . ?
C34 C35 1.372(4) . ?
C35 H35 0.9500 . ?
C35 C36 1.388(4) . ?
C36 H36 0.9500 . ?
C36 C37 1.390(4) . ?
C38 H38 0.9500 . ?
C38 C39 1.377(4) . ?
C39 H39 0.9500 . ?
C40 C41 1.410(3) . ?
C41 H41 0.9500 . ?
C41 C42 1.373(4) . ?
C42 C45 1.513(3) . ?
C43 H43 0.9500 . ?
C43 C44 1.379(4) . ?
C44 H44 0.9500 . ?
C45 C46 1.383(4) . ?
C45 C51 1.373(4) . ?
C46 H46 0.9500 . ?
C46 C47 1.383(4) . ?
C47 H47 0.9500 . ?
C47 C48 1.385(4) . ?
C48 C49 1.450(4) . ?
C48 C50 1.386(4) . ?
C50 H50 0.9500 . ?
C50 C51 1.379(4) . ?
C51 H51 0.9500 . ?
C52 H52 0.9500 . ?
C52 C53 1.381(4) . ?
C53 H53 0.9500 . ?
C54 H54 0.9500 . ?
C54 C55 1.376(5) . ?
C55 H55 0.9500 . ?
C55 C56 1.377(5) . ?
C56 H56 0.9500 . ?
C56 C57 1.378(5) . ?
C57 H57 0.9500 . ?
C58 H58 0.9500 . ?

loop_
_geom_torsion_atom_site_label_1
_geom_torsion_atom_site_label_2
_geom_torsion_atom_site_label_3
_geom_torsion_atom_site_label_4
_geom_torsion
_geom_torsion_site_symmetry_1
_geom_torsion_site_symmetry_2
_geom_torsion_site_symmetry_3
_geom_torsion_site_symmetry_4
_geom_torsion_publ_flag
O1 C18 C58 C17 -176.6(3) . . . . ?
O1 C19 C20 N4 0.4(4) . . . . ?
O1 C19 C20 C54 -178.4(3) . . . . ?
O1 C19 C57 C56 179.2(4) . . . . ?
O2 C32 C33 C34 -176.1(3) . . . . ?
O2 C32 C37 N25 -3.6(4) . . . . ?
O2 C32 C37 C36 176.4(2) . . . . ?
C2 C5 C6 C7 -177.6(2) . . . . ?
C2 C5 C42 C41 175.1(2) . . . . ?
C2 C5 C42 C45 -6.8(4) . . . . ?
N3 C7 C40 N6 0.3(4) . . . . ?
N3 C7 C40 C41 180.0(2) . . . . ?
N3 C8 C9 N6 0.8(4) . . . . ?
N3 C8 C9 C10 176.4(2) . . . . ?
N3 C8 C21 C22 68.8(3) . . . . ?
N3 C8 C21 C39 -111.6(3) . . . . ?
N4 C13 C53 C52 176.7(2) . . . . ?
N4 C14 C15 C16 -179.1(3) . . . . ?
N4 C14 C18 O1 -4.1(4) . . . . ?
N4 C14 C18 C58 178.2(3) . . . . ?
N4 C20 C54 C55 -179.7(4) . . . . ?
N6 C9 C10 C11 39.4(3) . . . . ?
N6 C9 C10 C52 -141.7(3) . . . . ?
N6 C40 C41 C42 -179.9(2) . . . . ?
C1 C25 C3 C4 -179.3(3) . . . . ?
C1 C25 C43 C44 178.9(3) . . . . ?
C25 C3 C4 C2 -0.8(4) . . . . ?
C25 C43 C44 C2 1.7(4) . . . . ?
C3 C25 C43 C44 -0.4(4) . . . . ?
C4 C2 C5 C6 -39.0(4) . . . . ?
C4 C2 C5 C42 143.2(3) . . . . ?
C4 C2 C44 C43 -2.7(4) . . . . ?
C5 C2 C4 C3 176.5(2) . . . . ?
C5 C2 C44 C43 -177.0(2) . . . . ?
C5 C6 C7 N3 179.7(2) . . . . ?
C5 C6 C7 C40 2.5(4) . . . . ?
C5 C42 C45 C46 128.2(3) . . . . ?
C5 C42 C45 C51 -51.3(4) . . . . ?
C6 C5 C42 C41 -2.7(4) . . . . ?
C6 C5 C42 C45 175.4(2) . . . . ?
C6 C7 C40 N6 177.5(2) . . . . ?
C6 C7 C40 C41 -2.8(4) . . . . ?
C7 N3 C8 C9 -2.1(4) . . . . ?
C7 N3 C8 C21 177.0(2) . . . . ?
C7 C40 C41 C42 0.4(4) . . . . ?
C8 N3 C7 C6 -175.6(2) . . . . ?
C8 N3 C7 C40 1.6(4) . . . . ?
C8 C9 C10 C11 -136.5(3) . . . . ?
C8 C9 C10 C52 42.4(4) . . . . ?
C8 C21 C22 C23 176.8(2) . . . . ?
C8 C21 C39 C38 179.3(2) . . . . ?
C9 N6 C40 C7 -1.7(4) . . . . ?
C9 N6 C40 C41 178.6(2) . . . . ?
C9 C8 C21 C22 -112.1(3) . . . . ?
C9 C8 C21 C39 67.4(3) . . . . ?
C9 C10 C11 C12 176.1(3) . . . . ?
C9 C10 C52 C53 -176.8(2) . . . . ?
C10 C11 C12 C13 1.2(4) . . . . ?
C10 C52 C53 C13 0.4(4) . . . . ?
C11 C10 C52 C53 2.1(4) . . . . ?
C11 C12 C13 N4 -177.5(3) . . . . ?
C11 C12 C13 C53 1.4(4) . . . . ?
C12 C13 C53 C52 -2.2(4) . . . . ?
C13 N4 C14 C15 7.3(4) . . . . ?
C13 N4 C14 C18 -174.0(3) . . . . ?
C13 N4 C20 C19 175.8(3) . . . . ?
C13 N4 C20 C54 -5.5(5) . . . . ?
C14 N4 C13 C12 -88.4(3) . . . . ?
C14 N4 C13 C53 92.7(3) . . . . ?
C14 N4 C20 C19 8.0(4) . . . . ?
C14 N4 C20 C54 -173.3(3) . . . . ?
C14 C15 C16 C17 0.4(6) . . . . ?
C14 C18 C58 C17 1.3(5) . . . . ?
C15 C14 C18 O1 174.7(3) . . . . ?
C15 C14 C18 C58 -3.1(5) . . . . ?
C15 C16 C17 C58 -2.3(7) . . . . ?
C16 C17 C58 C18 1.4(6) . . . . ?
C18 O1 C19 C20 -10.4(4) . . . . ?
C18 O1 C19 C57 170.9(3) . . . . ?
C18 C14 C15 C16 2.2(5) . . . . ?
C19 O1 C18 C14 12.3(4) . . . . ?
C19 O1 C18 C58 -169.8(3) . . . . ?
C19 C20 C54 C55 -0.9(6) . . . . ?
C20 N4 C13 C12 104.0(3) . . . . ?
C20 N4 C13 C53 -75.0(3) . . . . ?
C20 N4 C14 C15 175.1(3) . . . . ?
C20 N4 C14 C18 -6.2(4) . . . . ?
C20 C19 C57 C56 0.6(6) . . . . ?
C20 C54 C55 C56 0.9(8) . . . . ?
C21 C8 C9 N6 -178.3(2) . . . . ?
C21 C8 C9 C10 -2.6(4) . . . . ?
C21 C22 C23 C24 3.8(4) . . . . ?
C22 C21 C39 C38 -1.1(4) . . . . ?
C22 C23 C24 N25 176.8(2) . . . . ?
C22 C23 C24 C38 -1.1(4) . . . . ?
C23 C24 N25 C26 115.1(3) . . . . ?
C23 C24 N25 C37 -70.8(4) . . . . ?
C23 C24 C38 C39 -2.8(4) . . . . ?
C24 N25 C26 C27 5.1(4) . . . . ?
C24 N25 C26 C31 -173.2(3) . . . . ?
C24 N25 C37 C32 175.7(3) . . . . ?
C24 N25 C37 C36 -4.3(4) . . . . ?
C24 C38 C39 C21 3.9(4) . . . . ?
N25 C24 C38 C39 179.4(3) . . . . ?
N25 C26 C27 C28 -177.5(3) . . . . ?
N25 C26 C31 O2 -2.0(4) . . . . ?
N25 C26 C31 C30 175.6(3) . . . . ?
C26 N25 C37 C32 -10.1(4) . . . . ?
C26 N25 C37 C36 170.0(3) . . . . ?
C26 C27 C28 C29 0.7(5) . . . . ?
C27 C26 C31 O2 179.6(3) . . . . ?
C27 C26 C31 C30 -2.8(4) . . . . ?
C27 C28 C29 C30 -0.4(5) . . . . ?
C28 C29 C30 C31 -1.5(5) . . . . ?
C29 C30 C31 O2 -179.1(3) . . . . ?
C29 C30 C31 C26 3.1(5) . . . . ?
C31 O2 C32 C33 -167.9(3) . . . . ?
C31 O2 C32 C37 14.0(4) . . . . ?
C31 C26 C27 C28 0.8(4) . . . . ?
C32 O2 C31 C26 -11.2(4) . . . . ?
C32 O2 C31 C30 171.0(2) . . . . ?
C32 C33 C34 C35 -0.7(5) . . . . ?
C33 C32 C37 N25 178.5(3) . . . . ?
C33 C32 C37 C36 -1.5(4) . . . . ?
C33 C34 C35 C36 -0.9(5) . . . . ?
C34 C35 C36 C37 1.3(4) . . . . ?
C35 C36 C37 N25 179.9(3) . . . . ?
C35 C36 C37 C32 -0.1(4) . . . . ?
C37 N25 C26 C27 -169.0(3) . . . . ?
C37 N25 C26 C31 12.7(4) . . . . ?
C37 C32 C33 C34 2.0(5) . . . . ?
C38 C24 N25 C26 -67.0(4) . . . . ?
C38 C24 N25 C37 107.1(3) . . . . ?
C39 C21 C22 C23 -2.7(4) . . . . ?
C40 N6 C9 C8 1.2(4) . . . . ?
C40 N6 C9 C10 -174.8(2) . . . . ?
C40 C41 C42 C5 2.4(4) . . . . ?
C40 C41 C42 C45 -175.8(2) . . . . ?
C41 C42 C45 C46 -53.6(3) . . . . ?
C41 C42 C45 C51 126.8(3) . . . . ?
C42 C5 C6 C7 0.3(4) . . . . ?
C42 C45 C46 C47 -178.6(2) . . . . ?
C42 C45 C51 C50 178.9(2) . . . . ?
C43 C25 C3 C4 0.0(4) . . . . ?
C44 C2 C4 C3 2.3(4) . . . . ?
C44 C2 C5 C6 135.5(3) . . . . ?
C44 C2 C5 C42 -42.3(3) . . . . ?
C45 C46 C47 C48 -0.2(4) . . . . ?
C46 C45 C51 C50 -0.6(4) . . . . ?
C46 C47 C48 C49 -179.5(3) . . . . ?
C46 C47 C48 C50 -0.8(4) . . . . ?
C47 C48 C50 C51 1.1(4) . . . . ?
C48 C50 C51 C45 -0.4(4) . . . . ?
C49 C48 C50 C51 179.9(3) . . . . ?
C51 C45 C46 C47 0.9(4) . . . . ?
C52 C10 C11 C12 -2.9(4) . . . . ?
C54 C55 C56 C57 -0.1(8) . . . . ?
C55 C56 C57 C19 -0.6(7) . . . . ?
C57 C19 C20 N4 179.0(3) . . . . ?
C57 C19 C20 C54 0.2(5) . . . . ?

loop_
_smtbx_masks_void_nr
_smtbx_masks_void_average_x
_smtbx_masks_void_average_y
_smtbx_masks_void_average_z
_smtbx_masks_void_volume
_smtbx_masks_void_count_electrons
_smtbx_masks_void_content
1 0.080 0.092 0.057 19.8 0.0 ?
2 0.000 0.500 0.000 304.3 89.1 '2 CH2Cl2'
3 -0.080 0.908 -0.057 19.8 0.0 ?
